data_4064632
loop_
_publ_author_name
'Roberts (n\'ee Lancashire), Hannah N.'
'Brown, Neil J.'
'Edge, Ruth'
'Lewin, Ross'
'Collison, David'
'Low, Paul J.'
'Whiteley, Mark W.'

_publ_contact_author
; 
    Hannah Roberts
;
_publ_section_title
;
 Synthesis, Redox Chemistry, and Electronic Structure of the Alkynyl
 Cyclopentadienyl Molybdenum Complexes [Mo(C\\tb
 CR)(CO)(L2)Cp&#x2032;]n+(n= 0 or 1; R = Ph or C6H4-4-Me, L2=
 Ph2PCH2CH2PPh2or 2PMe3, Cp&#x2032; = Cp or Cp*)
;
_journal_issue 14
_journal_name_full Organometallics
_journal_page_first 3763
_journal_paper_doi 10.1021/om200229c
_journal_volume 30
_journal_year 2011
_chemical_formula_moiety 'C25 H38 Mo O P2'
_chemical_formula_sum 'C25 H38 Mo O P2'
_chemical_formula_weight 512.43
_chemical_name_systematic
; 
 ? 
;
_space_group_IT_number 2
_symmetry_cell_setting triclinic
_symmetry_space_group_name_Hall '-P 1'
_symmetry_space_group_name_H-M 'P -1'
_atom_sites_solution_hydrogens geom
_atom_sites_solution_primary direct
_atom_sites_solution_secondary difmap
_audit_creation_method SHELXL-97
_cell_angle_alpha 109.493(3)
_cell_angle_beta 100.261(3)
_cell_angle_gamma 90.310(3)
_cell_formula_units_Z 4
_cell_length_a 12.6102(4)
_cell_length_b 13.4489(5)
_cell_length_c 16.0881(5)
_cell_measurement_reflns_used 6296
_cell_measurement_temperature 100(2)
_cell_measurement_theta_max 28.4933
_cell_measurement_theta_min 2.9000
_cell_volume 2524.72(16)
_computing_cell_refinement
;
CrysAlis RED, Oxford Diffraction Ltd.,
Version 1.171.32.24 (release 21-04-2008 CrysAlis171 .NET)
(compiled Apr 21 2008,18:23:10)
;
_computing_data_collection
;
CrysAlis CCD, Oxford Diffraction Ltd.,
Version 1.171.32.24 (release 21-04-2008 CrysAlis171 .NET)
(compiled Apr 21 2008,18:23:10)
;
_computing_data_reduction
;
CrysAlis RED, Oxford Diffraction Ltd.,
Version 1.171.32.24 (release 21-04-2008 CrysAlis171 .NET)
(compiled Apr 21 2008,18:23:10)
;
_computing_molecular_graphics 'SHELXL-97 (Sheldrick, 1997)'
_computing_publication_material 'SHELXL-97 (Sheldrick, 1997)'
_computing_structure_refinement 'SHELXL-97 (Sheldrick, 1997)'
_computing_structure_solution 'SHELXS-97 (Sheldrick, 1990)'
_diffrn_ambient_temperature 100(2)
_diffrn_detector_area_resol_mean 8.3367
_diffrn_measured_fraction_theta_full 0.996
_diffrn_measured_fraction_theta_max 0.861
_diffrn_measurement_device_type 'Oxford Diffraction XCalibur 2'
_diffrn_measurement_method 'phi and omega'
_diffrn_radiation_monochromator graphite
_diffrn_radiation_source 'Enhance (Mo) X-ray Source'
_diffrn_radiation_type MoK\a
_diffrn_radiation_wavelength 0.71069
_diffrn_reflns_av_R_equivalents 0.0330
_diffrn_reflns_av_sigmaI/netI 0.0971
_diffrn_reflns_limit_h_max 11
_diffrn_reflns_limit_h_min -15
_diffrn_reflns_limit_k_max 17
_diffrn_reflns_limit_k_min -17
_diffrn_reflns_limit_l_max 17
_diffrn_reflns_limit_l_min -20
_diffrn_reflns_number 15676
_diffrn_reflns_theta_full 25.00
_diffrn_reflns_theta_max 28.56
_diffrn_reflns_theta_min 2.91
_exptl_absorpt_coefficient_mu 0.660
_exptl_absorpt_correction_T_max 0.8794
_exptl_absorpt_correction_T_min 0.7339
_exptl_absorpt_correction_type multi-scan
_exptl_absorpt_process_details
; 
CrysAlis RED, Oxford Diffraction Ltd.,
Version 1.171.32.24 (release 21-04-2008 CrysAlis171 .NET)
(compiled Apr 21 2008,18:23:10)
Empirical absorption correction using spherical harmonics,
 implemented in SCALE3 ABSPACK scaling algorithm.
;
_exptl_crystal_colour yellow
_exptl_crystal_density_diffrn 1.348
_exptl_crystal_density_method 'not measured'
_exptl_crystal_description block
_exptl_crystal_F_000 1072
_exptl_crystal_size_max 0.50
_exptl_crystal_size_mid 0.30
_exptl_crystal_size_min 0.20
_refine_diff_density_max 0.697
_refine_diff_density_min -0.662
_refine_diff_density_rms 0.081
_refine_ls_extinction_method none
_refine_ls_goodness_of_fit_ref 0.787
_refine_ls_hydrogen_treatment constr
_refine_ls_matrix_type full
_refine_ls_number_parameters 545
_refine_ls_number_reflns 11062
_refine_ls_number_restraints 0
_refine_ls_restrained_S_all 0.787
_refine_ls_R_factor_all 0.0670
_refine_ls_R_factor_gt 0.0301
_refine_ls_shift/su_max 0.001
_refine_ls_shift/su_mean 0.000
_refine_ls_structure_factor_coef Fsqd
_refine_ls_weighting_details 'calc w=1/[\s^2^(Fo^2^)+(0.0212P)^2^+0.0000P] where P=(Fo^2^+2Fc^2^)/3'
_refine_ls_weighting_scheme calc
_refine_ls_wR_factor_gt 0.0524
_refine_ls_wR_factor_ref 0.0561
_reflns_number_gt 6462
_reflns_number_total 11062
_reflns_threshold_expression >2sigma(I)
_cod_data_source_file om200229c_si_002.cif
_cod_data_source_block omww44
_cod_original_cell_volume 2524.72(14)
_cod_original_sg_symbol_H-M P-1
_cod_database_code 4064632

loop_
_symmetry_equiv_pos_as_xyz
'x, y, z'
'-x, -y, -z'

loop_
_atom_site_label
_atom_site_type_symbol
_atom_site_fract_x
_atom_site_fract_y
_atom_site_fract_z
_atom_site_U_iso_or_equiv
_atom_site_adp_type
_atom_site_occupancy
_atom_site_symmetry_multiplicity
_atom_site_calc_flag
_atom_site_refinement_flags
C1 C 0.8489(2) 0.41655(19) 0.74224(18) 0.0128(6) Uani 1 1 d .
C2 C 0.9383(2) 0.40898(19) 0.72297(18) 0.0151(6) Uani 1 1 d .
C3 C 1.0419(2) 0.39091(19) 0.69660(19) 0.0148(6) Uani 1 1 d .
C4 C 1.1344(2) 0.3867(2) 0.7573(2) 0.0215(7) Uani 1 1 d .
H4 H 1.1302 0.3985 0.8182 0.026 Uiso 1 1 calc R
C5 C 1.2316(3) 0.3656(2) 0.7295(3) 0.0316(9) Uani 1 1 d .
H5 H 1.2935 0.3613 0.7712 0.038 Uiso 1 1 calc R
C6 C 1.2404(3) 0.3505(2) 0.6414(3) 0.0354(9) Uani 1 1 d .
H6 H 1.3077 0.3358 0.6226 0.042 Uiso 1 1 calc R
C7 C 1.1510(3) 0.3571(2) 0.5823(3) 0.0325(9) Uani 1 1 d .
H7 H 1.1566 0.3483 0.5222 0.039 Uiso 1 1 calc R
C8 C 1.0527(2) 0.3763(2) 0.6084(2) 0.0215(7) Uani 1 1 d .
H8 H 0.9913 0.3797 0.5658 0.026 Uiso 1 1 calc R
C9 C 0.7230(2) 0.4592(2) 0.93794(19) 0.0120(7) Uani 1 1 d .
C10 C 0.6109(2) 0.45046(19) 0.90121(17) 0.0124(6) Uani 1 1 d .
C11 C 0.5891(2) 0.53642(19) 0.86773(17) 0.0123(6) Uani 1 1 d .
C12 C 0.6894(2) 0.59655(19) 0.88437(17) 0.0112(6) Uani 1 1 d .
C13 C 0.7717(2) 0.54871(19) 0.92716(17) 0.0123(6) Uani 1 1 d .
C14 C 0.7781(2) 0.3978(2) 0.99430(19) 0.0202(7) Uani 1 1 d .
H14A H 0.7686 0.4309 1.0565 0.030 Uiso 1 1 calc R
H14B H 0.8553 0.3977 0.9923 0.030 Uiso 1 1 calc R
H14C H 0.7461 0.3249 0.9707 0.030 Uiso 1 1 calc R
C15 C 0.5250(2) 0.3756(2) 0.90690(19) 0.0190(7) Uani 1 1 d .
H15A H 0.5595 0.3207 0.9276 0.028 Uiso 1 1 calc R
H15B H 0.4794 0.3426 0.8475 0.028 Uiso 1 1 calc R
H15C H 0.4805 0.4149 0.9494 0.028 Uiso 1 1 calc R
C16 C 0.4792(2) 0.5674(2) 0.83808(19) 0.0182(6) Uani 1 1 d .
H16A H 0.4428 0.5923 0.8896 0.027 Uiso 1 1 calc R
H16B H 0.4370 0.5061 0.7919 0.027 Uiso 1 1 calc R
H16C H 0.4855 0.6241 0.8133 0.027 Uiso 1 1 calc R
C17 C 0.7020(2) 0.7014(2) 0.87089(19) 0.0179(7) Uani 1 1 d .
H17A H 0.6890 0.7584 0.9241 0.027 Uiso 1 1 calc R
H17B H 0.6497 0.7019 0.8181 0.027 Uiso 1 1 calc R
H17C H 0.7754 0.7120 0.8617 0.027 Uiso 1 1 calc R
C18 C 0.8890(2) 0.5867(2) 0.95843(19) 0.0175(6) Uani 1 1 d .
H18A H 0.9047 0.6407 0.9330 0.026 Uiso 1 1 calc R
H18B H 0.9337 0.5271 0.9386 0.026 Uiso 1 1 calc R
H18C H 0.9050 0.6171 1.0242 0.026 Uiso 1 1 calc R
C19 C 0.5771(2) 0.3393(2) 0.69533(19) 0.0174(6) Uani 1 1 d .
C20 C 0.8771(2) 0.2194(2) 0.8147(2) 0.0216(7) Uani 1 1 d .
H20A H 0.8893 0.1441 0.7909 0.032 Uiso 1 1 calc R
H20B H 0.8737 0.2392 0.8786 0.032 Uiso 1 1 calc R
H20C H 0.9366 0.2613 0.8077 0.032 Uiso 1 1 calc R
C21 C 0.7625(2) 0.1731(2) 0.63838(19) 0.0237(7) Uani 1 1 d .
H21A H 0.7819 0.1011 0.6331 0.036 Uiso 1 1 calc R
H21B H 0.8188 0.2092 0.6219 0.036 Uiso 1 1 calc R
H21C H 0.6935 0.1702 0.5981 0.036 Uiso 1 1 calc R
C22 C 0.6559(2) 0.1555(2) 0.7723(2) 0.0230(7) Uani 1 1 d .
H22A H 0.5846 0.1538 0.7355 0.034 Uiso 1 1 calc R
H22B H 0.6504 0.1802 0.8359 0.034 Uiso 1 1 calc R
H22C H 0.6820 0.0844 0.7558 0.034 Uiso 1 1 calc R
C23 C 0.6844(2) 0.3906(2) 0.54665(18) 0.0226(7) Uani 1 1 d .
H23A H 0.6282 0.3337 0.5324 0.034 Uiso 1 1 calc R
H23B H 0.7555 0.3616 0.5498 0.034 Uiso 1 1 calc R
H23C H 0.6733 0.4229 0.4997 0.034 Uiso 1 1 calc R
C24 C 0.5495(2) 0.5452(2) 0.62680(19) 0.0218(7) Uani 1 1 d .
H24A H 0.5476 0.5621 0.5718 0.033 Uiso 1 1 calc R
H24B H 0.5423 0.6097 0.6763 0.033 Uiso 1 1 calc R
H24C H 0.4897 0.4934 0.6174 0.033 Uiso 1 1 calc R
C25 C 0.7730(2) 0.5928(2) 0.65496(19) 0.0213(7) Uani 1 1 d .
H25A H 0.8461 0.5684 0.6605 0.032 Uiso 1 1 calc R
H25B H 0.7700 0.6572 0.7059 0.032 Uiso 1 1 calc R
H25C H 0.7542 0.6079 0.5988 0.032 Uiso 1 1 calc R
C26 C 0.9671(2) 0.08148(19) 0.25532(18) 0.0138(6) Uani 1 1 d .
C27 C 1.0645(2) 0.0901(2) 0.27724(18) 0.0140(6) Uani 1 1 d .
C28 C 1.1795(2) 0.11068(19) 0.30775(19) 0.0147(6) Uani 1 1 d .
C29 C 1.2480(2) 0.1156(2) 0.2495(2) 0.0188(7) Uani 1 1 d .
H29 H 1.2184 0.1021 0.1879 0.023 Uiso 1 1 calc R
C30 C 1.3565(3) 0.1395(2) 0.2795(2) 0.0260(8) Uani 1 1 d .
H30 H 1.4012 0.1425 0.2385 0.031 Uiso 1 1 calc R
C31 C 1.4023(2) 0.1593(2) 0.3691(2) 0.0296(8) Uani 1 1 d .
H31 H 1.4779 0.1757 0.3896 0.035 Uiso 1 1 calc R
C32 C 1.3368(3) 0.1550(2) 0.4281(2) 0.0270(8) Uani 1 1 d .
H32 H 1.3669 0.1691 0.4897 0.032 Uiso 1 1 calc R
C33 C 1.2271(2) 0.1302(2) 0.3973(2) 0.0205(7) Uani 1 1 d .
H33 H 1.1830 0.1263 0.4383 0.025 Uiso 1 1 calc R
C34 C 0.7385(2) -0.09662(19) 0.11122(17) 0.0113(6) Uani 1 1 d .
C35 C 0.6475(2) -0.0352(2) 0.12764(17) 0.0128(6) Uani 1 1 d .
C36 C 0.6559(2) 0.05028(19) 0.09502(17) 0.0120(6) Uani 1 1 d .
C37 C 0.7518(2) 0.0415(2) 0.05825(19) 0.0117(6) Uani 1 1 d .
C38 C 0.8032(2) -0.0487(2) 0.06914(17) 0.0127(6) Uani 1 1 d .
C39 C 0.7539(2) -0.2019(2) 0.12377(19) 0.0189(7) Uani 1 1 d .
H39A H 0.7187 -0.2584 0.0690 0.028 Uiso 1 1 calc R
H39B H 0.7217 -0.2038 0.1744 0.028 Uiso 1 1 calc R
H39C H 0.8312 -0.2121 0.1360 0.028 Uiso 1 1 calc R
C40 C 0.5506(2) -0.0659(2) 0.15848(19) 0.0185(6) Uani 1 1 d .
H40A H 0.5263 -0.0029 0.2004 0.028 Uiso 1 1 calc R
H40B H 0.5699 -0.1174 0.1887 0.028 Uiso 1 1 calc R
H40C H 0.4923 -0.0973 0.1065 0.028 Uiso 1 1 calc R
C41 C 0.5694(2) 0.1262(2) 0.08973(19) 0.0191(6) Uani 1 1 d .
H41A H 0.5046 0.0877 0.0477 0.029 Uiso 1 1 calc R
H41B H 0.5957 0.1806 0.0687 0.029 Uiso 1 1 calc R
H41C H 0.5519 0.1598 0.1494 0.029 Uiso 1 1 calc R
C42 C 0.7835(2) 0.1031(2) 0.00337(19) 0.0196(7) Uani 1 1 d .
H42A H 0.8618 0.1031 0.0063 0.029 Uiso 1 1 calc R
H42B H 0.7632 0.1760 0.0271 0.029 Uiso 1 1 calc R
H42C H 0.7463 0.0706 -0.0592 0.029 Uiso 1 1 calc R
C43 C 0.9060(2) -0.0873(2) 0.03793(18) 0.0183(6) Uani 1 1 d .
H43A H 0.9309 -0.1432 0.0616 0.027 Uiso 1 1 calc R
H43B H 0.9615 -0.0285 0.0597 0.027 Uiso 1 1 calc R
H43C H 0.8925 -0.1154 -0.0279 0.027 Uiso 1 1 calc R
C44 C 0.7135(2) 0.1584(2) 0.29839(19) 0.0163(6) Uani 1 1 d .
C45 C 0.9662(2) 0.2804(2) 0.18611(19) 0.0203(7) Uani 1 1 d .
H45A H 0.9351 0.2603 0.1220 0.030 Uiso 1 1 calc R
H45B H 1.0285 0.2391 0.1943 0.030 Uiso 1 1 calc R
H45C H 0.9895 0.3559 0.2101 0.030 Uiso 1 1 calc R
C46 C 0.7653(2) 0.3452(2) 0.2267(2) 0.0228(7) Uani 1 1 d .
H46A H 0.7101 0.3470 0.2630 0.034 Uiso 1 1 calc R
H46B H 0.7313 0.3215 0.1630 0.034 Uiso 1 1 calc R
H46C H 0.8007 0.4162 0.2442 0.034 Uiso 1 1 calc R
C49 C 0.9203(2) -0.0968(2) 0.3401(2) 0.0219(7) Uani 1 1 d .
H49A H 0.9926 -0.0741 0.3360 0.033 Uiso 1 1 calc R
H49B H 0.8925 -0.1599 0.2881 0.033 Uiso 1 1 calc R
H49C H 0.9242 -0.1133 0.3954 0.033 Uiso 1 1 calc R
C50 C 0.8909(2) 0.1082(2) 0.44797(18) 0.0245(7) Uani 1 1 d .
H50A H 0.9006 0.0766 0.4953 0.037 Uiso 1 1 calc R
H50B H 0.8435 0.1666 0.4625 0.037 Uiso 1 1 calc R
H50C H 0.9613 0.1351 0.4435 0.037 Uiso 1 1 calc R
C48 C 0.7134(2) -0.0407(2) 0.3723(2) 0.0267(8) Uani 1 1 d .
H48A H 0.7361 -0.0544 0.4287 0.040 Uiso 1 1 calc R
H48B H 0.6819 -0.1064 0.3247 0.040 Uiso 1 1 calc R
H48C H 0.6594 0.0122 0.3799 0.040 Uiso 1 1 calc R
C47 C 0.9290(2) 0.3252(2) 0.36142(18) 0.0195(7) Uani 1 1 d .
H47A H 0.9557 0.3961 0.3669 0.029 Uiso 1 1 calc R
H47B H 0.9895 0.2867 0.3794 0.029 Uiso 1 1 calc R
H47C H 0.8761 0.3311 0.4004 0.029 Uiso 1 1 calc R
Mo1 Mo 0.69597(2) 0.424917(19) 0.780335(18) 0.01008(7) Uani 1 1 d .
Mo2 Mo 0.79570(2) 0.074160(19) 0.215683(17) 0.00971(6) Uani 1 1 d .
O1 O 0.50061(16) 0.28737(15) 0.64584(14) 0.0275(5) Uani 1 1 d .
O2 O 0.65803(17) 0.20998(15) 0.34632(14) 0.0267(5) Uani 1 1 d .
P1 P 0.74982(6) 0.24498(5) 0.75333(5) 0.01476(16) Uani 1 1 d .
P2 P 0.67735(6) 0.49031(6) 0.65434(5) 0.01439(18) Uani 1 1 d .
P3 P 0.86510(6) 0.25429(5) 0.24549(5) 0.01371(16) Uani 1 1 d .
P4 P 0.83045(7) 0.00882(6) 0.34144(5) 0.01558(19) Uani 1 1 d .

loop_
_atom_site_aniso_label
_atom_site_aniso_U_11
_atom_site_aniso_U_22
_atom_site_aniso_U_33
_atom_site_aniso_U_23
_atom_site_aniso_U_13
_atom_site_aniso_U_12
C1 0.0173(16) 0.0071(13) 0.0145(15) 0.0058(11) -0.0002(12) -0.0007(11)
C2 0.0210(17) 0.0065(13) 0.0159(15) 0.0030(11) 0.0005(13) -0.0017(11)
C3 0.0161(16) 0.0054(13) 0.0222(16) 0.0030(11) 0.0051(13) -0.0013(11)
C4 0.0192(18) 0.0195(17) 0.034(2) 0.0197(15) 0.0054(15) 0.0027(13)
C5 0.0120(19) 0.0161(18) 0.068(3) 0.0211(18) -0.0023(18) -0.0020(13)
C6 0.020(2) 0.0173(18) 0.071(3) 0.0097(18) 0.025(2) 0.0065(14)
C7 0.032(2) 0.0227(19) 0.041(2) 0.0017(16) 0.0218(19) 0.0012(16)
C8 0.0214(18) 0.0152(15) 0.0246(18) 0.0011(13) 0.0074(14) -0.0028(13)
C9 0.0130(16) 0.0107(15) 0.0115(16) 0.0020(12) 0.0034(12) 0.0031(12)
C10 0.0167(16) 0.0103(14) 0.0084(14) 0.0013(11) 0.0010(12) 0.0004(11)
C11 0.0150(16) 0.0106(14) 0.0087(14) -0.0002(11) 0.0024(12) 0.0013(11)
C12 0.0173(16) 0.0083(13) 0.0070(14) -0.0004(11) 0.0054(12) 0.0028(11)
C13 0.0159(16) 0.0082(13) 0.0094(14) -0.0015(11) 0.0024(12) 0.0019(11)
C14 0.0272(19) 0.0122(15) 0.0186(17) 0.0034(12) 0.0010(14) 0.0017(13)
C15 0.0190(17) 0.0166(15) 0.0216(17) 0.0031(12) 0.0113(13) 0.0028(12)
C16 0.0146(16) 0.0175(15) 0.0202(16) 0.0034(12) 0.0033(13) 0.0049(12)
C17 0.0263(19) 0.0072(14) 0.0161(16) 0.0007(12) -0.0002(13) -0.0002(12)
C18 0.0165(16) 0.0138(15) 0.0195(16) 0.0037(12) 0.0006(13) 0.0008(12)
C19 0.0185(17) 0.0164(15) 0.0199(17) 0.0078(13) 0.0071(13) 0.0055(12)
C20 0.0217(18) 0.0159(15) 0.0307(19) 0.0089(13) 0.0114(14) 0.0089(13)
C21 0.0313(19) 0.0109(15) 0.0252(18) -0.0025(12) 0.0129(15) 0.0009(13)
C22 0.0242(18) 0.0083(14) 0.040(2) 0.0085(13) 0.0151(15) 0.0048(12)
C23 0.0291(19) 0.0238(17) 0.0122(16) 0.0027(13) 0.0034(14) 0.0033(14)
C24 0.0253(18) 0.0235(17) 0.0133(16) 0.0060(13) -0.0042(13) 0.0016(13)
C25 0.0294(19) 0.0204(17) 0.0182(17) 0.0099(13) 0.0084(14) 0.0030(14)
C26 0.0218(17) 0.0066(13) 0.0126(15) 0.0017(11) 0.0057(13) 0.0020(12)
C27 0.0185(17) 0.0089(14) 0.0133(15) 0.0027(11) 0.0019(12) 0.0013(11)
C28 0.0140(16) 0.0068(13) 0.0225(17) 0.0048(12) 0.0018(13) 0.0029(11)
C29 0.0199(18) 0.0143(16) 0.0276(18) 0.0134(14) 0.0063(14) 0.0040(13)
C30 0.0218(19) 0.0164(17) 0.051(2) 0.0186(16) 0.0207(17) 0.0086(14)
C31 0.0112(17) 0.0182(17) 0.056(2) 0.0111(16) -0.0002(16) -0.0010(13)
C32 0.0209(19) 0.0253(19) 0.029(2) 0.0059(16) -0.0035(16) -0.0009(15)
C33 0.0187(17) 0.0193(16) 0.0222(17) 0.0059(13) 0.0026(14) 0.0009(13)
C34 0.0153(16) 0.0064(13) 0.0088(14) -0.0003(11) -0.0008(12) -0.0013(11)
C35 0.0135(16) 0.0122(14) 0.0102(14) 0.0015(11) 0.0002(12) -0.0040(11)
C36 0.0114(15) 0.0112(14) 0.0107(14) 0.0025(11) -0.0023(11) -0.0016(11)
C37 0.0141(16) 0.0109(15) 0.0076(15) 0.0012(12) -0.0001(12) 0.0000(12)
C38 0.0134(16) 0.0114(14) 0.0096(14) -0.0011(11) 0.0020(12) -0.0014(11)
C39 0.029(2) 0.0122(15) 0.0149(16) 0.0029(12) 0.0072(14) 0.0004(13)
C40 0.0174(17) 0.0194(15) 0.0187(16) 0.0055(12) 0.0053(13) -0.0015(12)
C41 0.0166(16) 0.0195(16) 0.0186(16) 0.0050(12) -0.0001(13) 0.0023(12)
C42 0.0256(19) 0.0147(15) 0.0174(16) 0.0040(12) 0.0041(14) -0.0005(13)
C43 0.0203(17) 0.0145(15) 0.0188(16) 0.0019(12) 0.0080(13) 0.0018(12)
C44 0.0133(16) 0.0167(15) 0.0198(16) 0.0072(12) 0.0036(13) -0.0014(12)
C45 0.0220(18) 0.0142(15) 0.0228(17) 0.0055(13) 0.0012(13) -0.0062(12)
C46 0.0224(18) 0.0085(14) 0.0332(19) 0.0054(13) -0.0017(14) -0.0023(12)
C49 0.0268(19) 0.0217(17) 0.0182(17) 0.0111(13) -0.0016(14) 0.0012(13)
C50 0.031(2) 0.0286(18) 0.0101(16) 0.0038(13) 0.0010(14) 0.0022(14)
C48 0.0255(19) 0.037(2) 0.0231(19) 0.0159(16) 0.0073(15) -0.0008(15)
C47 0.0247(18) 0.0119(15) 0.0183(16) 0.0005(12) 0.0038(13) -0.0010(12)
Mo1 0.01137(15) 0.00693(14) 0.01078(15) 0.00129(11) 0.00253(11) 0.00083(11)
Mo2 0.01116(15) 0.00731(14) 0.00963(15) 0.00162(11) 0.00187(11) -0.00029(11)
O1 0.0190(12) 0.0198(12) 0.0323(13) -0.0014(10) -0.0036(10) -0.0040(9)
O2 0.0257(13) 0.0221(12) 0.0289(13) -0.0002(10) 0.0142(11) 0.0035(9)
P1 0.0168(4) 0.0089(4) 0.0194(4) 0.0035(3) 0.0080(3) 0.0022(3)
P2 0.0181(5) 0.0125(4) 0.0108(4) 0.0020(3) 0.0021(4) 0.0007(3)
P3 0.0138(4) 0.0089(4) 0.0166(4) 0.0032(3) 0.0004(3) -0.0008(3)
P4 0.0178(5) 0.0181(5) 0.0122(5) 0.0072(4) 0.0022(4) 0.0003(4)

loop_
_atom_type_symbol
_atom_type_description
_atom_type_scat_dispersion_real
_atom_type_scat_dispersion_imag
_atom_type_scat_source
C C 0.0033 0.0016 'International Tables Vol C Tables 4.2.6.8 and 6.1.1.4'
H H 0.0000 0.0000 'International Tables Vol C Tables 4.2.6.8 and 6.1.1.4'
O O 0.0106 0.0060 'International Tables Vol C Tables 4.2.6.8 and 6.1.1.4'
P P 0.1023 0.0942 'International Tables Vol C Tables 4.2.6.8 and 6.1.1.4'
Mo Mo -1.6832 0.6857 'International Tables Vol C Tables 4.2.6.8 and 6.1.1.4'

loop_
_geom_angle_atom_site_label_1
_geom_angle_atom_site_label_2
_geom_angle_atom_site_label_3
_geom_angle
C2 C1 Mo1 176.9(2)
C1 C2 C3 175.3(3)
C4 C3 C8 117.7(3)
C4 C3 C2 121.7(3)
C8 C3 C2 120.6(3)
C5 C4 C3 120.4(3)
C5 C4 H4 119.8
C3 C4 H4 119.8
C4 C5 C6 120.9(3)
C4 C5 H5 119.5
C6 C5 H5 119.5
C7 C6 C5 118.9(3)
C7 C6 H6 120.6
C5 C6 H6 120.6
C6 C7 C8 121.0(4)
C6 C7 H7 119.5
C8 C7 H7 119.5
C7 C8 C3 121.0(3)
C7 C8 H8 119.5
C3 C8 H8 119.5
C10 C9 C13 108.7(2)
C10 C9 C14 125.9(2)
C13 C9 C14 124.6(3)
C10 C9 Mo1 69.82(16)
C13 C9 Mo1 73.93(15)
C14 C9 Mo1 130.8(2)
C9 C10 C11 107.8(2)
C9 C10 C15 127.4(2)
C11 C10 C15 124.3(2)
C9 C10 Mo1 75.03(16)
C11 C10 Mo1 71.73(15)
C15 C10 Mo1 125.44(18)
C12 C11 C10 107.3(2)
C12 C11 C16 126.7(2)
C10 C11 C16 125.1(2)
C12 C11 Mo1 74.45(15)
C10 C11 Mo1 72.02(15)
C16 C11 Mo1 127.82(18)
C13 C12 C11 108.5(2)
C13 C12 C17 125.7(2)
C11 C12 C17 125.3(2)
C13 C12 Mo1 74.42(14)
C11 C12 Mo1 69.93(14)
C17 C12 Mo1 128.16(18)
C12 C13 C9 107.8(2)
C12 C13 C18 126.6(2)
C9 C13 C18 125.5(2)
C12 C13 Mo1 71.07(15)
C9 C13 Mo1 71.53(15)
C18 C13 Mo1 124.35(18)
C9 C14 H14A 109.5
C9 C14 H14B 109.5
H14A C14 H14B 109.5
C9 C14 H14C 109.5
H14A C14 H14C 109.5
H14B C14 H14C 109.5
C10 C15 H15A 109.5
C10 C15 H15B 109.5
H15A C15 H15B 109.5
C10 C15 H15C 109.5
H15A C15 H15C 109.5
H15B C15 H15C 109.5
C11 C16 H16A 109.5
C11 C16 H16B 109.5
H16A C16 H16B 109.5
C11 C16 H16C 109.5
H16A C16 H16C 109.5
H16B C16 H16C 109.5
C12 C17 H17A 109.5
C12 C17 H17B 109.5
H17A C17 H17B 109.5
C12 C17 H17C 109.5
H17A C17 H17C 109.5
H17B C17 H17C 109.5
C13 C18 H18A 109.5
C13 C18 H18B 109.5
H18A C18 H18B 109.5
C13 C18 H18C 109.5
H18A C18 H18C 109.5
H18B C18 H18C 109.5
O1 C19 Mo1 176.8(2)
P1 C20 H20A 109.5
P1 C20 H20B 109.5
H20A C20 H20B 109.5
P1 C20 H20C 109.5
H20A C20 H20C 109.5
H20B C20 H20C 109.5
P1 C21 H21A 109.5
P1 C21 H21B 109.5
H21A C21 H21B 109.5
P1 C21 H21C 109.5
H21A C21 H21C 109.5
H21B C21 H21C 109.5
P1 C22 H22A 109.5
P1 C22 H22B 109.5
H22A C22 H22B 109.5
P1 C22 H22C 109.5
H22A C22 H22C 109.5
H22B C22 H22C 109.5
P2 C23 H23A 109.5
P2 C23 H23B 109.5
H23A C23 H23B 109.5
P2 C23 H23C 109.5
H23A C23 H23C 109.5
H23B C23 H23C 109.5
P2 C24 H24A 109.5
P2 C24 H24B 109.5
H24A C24 H24B 109.5
P2 C24 H24C 109.5
H24A C24 H24C 109.5
H24B C24 H24C 109.5
P2 C25 H25A 109.5
P2 C25 H25B 109.5
H25A C25 H25B 109.5
P2 C25 H25C 109.5
H25A C25 H25C 109.5
H25B C25 H25C 109.5
C27 C26 Mo2 177.0(2)
C26 C27 C28 174.6(3)
C33 C28 C29 117.0(3)
C33 C28 C27 121.5(3)
C29 C28 C27 121.5(3)
C30 C29 C28 121.3(3)
C30 C29 H29 119.3
C28 C29 H29 119.3
C29 C30 C31 120.7(3)
C29 C30 H30 119.6
C31 C30 H30 119.6
C32 C31 C30 119.2(3)
C32 C31 H31 120.4
C30 C31 H31 120.4
C31 C32 C33 119.8(3)
C31 C32 H32 120.1
C33 C32 H32 120.1
C32 C33 C28 121.9(3)
C32 C33 H33 119.1
C28 C33 H33 119.1
C38 C34 C35 108.0(2)
C38 C34 C39 125.9(2)
C35 C34 C39 125.5(2)
C38 C34 Mo2 74.14(14)
C35 C34 Mo2 69.77(14)
C39 C34 Mo2 128.48(18)
C36 C35 C34 108.0(2)
C36 C35 C40 125.5(2)
C34 C35 C40 125.8(2)
C36 C35 Mo2 72.34(14)
C34 C35 Mo2 74.62(15)
C40 C35 Mo2 126.96(18)
C35 C36 C37 107.9(2)
C35 C36 C41 124.6(2)
C37 C36 C41 126.9(2)
C35 C36 Mo2 71.68(14)
C37 C36 Mo2 75.03(16)
C41 C36 Mo2 125.33(18)
C38 C37 C36 108.0(2)
C38 C37 C42 124.8(3)
C36 C37 C42 126.4(2)
C38 C37 Mo2 73.52(15)
C36 C37 Mo2 69.61(15)
C42 C37 Mo2 130.63(19)
C34 C38 C37 108.0(2)
C34 C38 C43 126.7(2)
C37 C38 C43 125.2(2)
C34 C38 Mo2 71.18(14)
C37 C38 Mo2 71.81(15)
C43 C38 Mo2 124.37(18)
C34 C39 H39A 109.5
C34 C39 H39B 109.5
H39A C39 H39B 109.5
C34 C39 H39C 109.5
H39A C39 H39C 109.5
H39B C39 H39C 109.5
C35 C40 H40A 109.5
C35 C40 H40B 109.5
H40A C40 H40B 109.5
C35 C40 H40C 109.5
H40A C40 H40C 109.5
H40B C40 H40C 109.5
C36 C41 H41A 109.5
C36 C41 H41B 109.5
H41A C41 H41B 109.5
C36 C41 H41C 109.5
H41A C41 H41C 109.5
H41B C41 H41C 109.5
C37 C42 H42A 109.5
C37 C42 H42B 109.5
H42A C42 H42B 109.5
C37 C42 H42C 109.5
H42A C42 H42C 109.5
H42B C42 H42C 109.5
C38 C43 H43A 109.5
C38 C43 H43B 109.5
H43A C43 H43B 109.5
C38 C43 H43C 109.5
H43A C43 H43C 109.5
H43B C43 H43C 109.5
O2 C44 Mo2 176.6(3)
P3 C45 H45A 109.5
P3 C45 H45B 109.5
H45A C45 H45B 109.5
P3 C45 H45C 109.5
H45A C45 H45C 109.5
H45B C45 H45C 109.5
P3 C46 H46A 109.5
P3 C46 H46B 109.5
H46A C46 H46B 109.5
P3 C46 H46C 109.5
H46A C46 H46C 109.5
H46B C46 H46C 109.5
P4 C49 H49A 109.5
P4 C49 H49B 109.5
H49A C49 H49B 109.5
P4 C49 H49C 109.5
H49A C49 H49C 109.5
H49B C49 H49C 109.5
P4 C50 H50A 109.5
P4 C50 H50B 109.5
H50A C50 H50B 109.5
P4 C50 H50C 109.5
H50A C50 H50C 109.5
H50B C50 H50C 109.5
P4 C48 H48A 109.5
P4 C48 H48B 109.5
H48A C48 H48B 109.5
P4 C48 H48C 109.5
H48A C48 H48C 109.5
H48B C48 H48C 109.5
P3 C47 H47A 109.5
P3 C47 H47B 109.5
H47A C47 H47B 109.5
P3 C47 H47C 109.5
H47A C47 H47C 109.5
H47B C47 H47C 109.5
C19 Mo1 C1 117.92(11)
C19 Mo1 C11 94.61(11)
C1 Mo1 C11 143.22(9)
C19 Mo1 C10 93.77(11)
C1 Mo1 C10 143.63(10)
C11 Mo1 C10 36.26(8)
C19 Mo1 C12 126.38(11)
C1 Mo1 C12 107.62(10)
C11 Mo1 C12 35.61(9)
C10 Mo1 C12 59.15(9)
C19 Mo1 C9 124.27(11)
C1 Mo1 C9 108.48(10)
C11 Mo1 C9 58.93(9)
C10 Mo1 C9 35.15(9)
C12 Mo1 C9 57.83(9)
C19 Mo1 C13 151.05(11)
C1 Mo1 C13 91.00(10)
C11 Mo1 C13 58.62(9)
C10 Mo1 C13 58.45(9)
C12 Mo1 C13 34.51(9)
C9 Mo1 C13 34.54(8)
C19 Mo1 P1 75.98(8)
C1 Mo1 P1 72.09(7)
C11 Mo1 P1 136.83(7)
C10 Mo1 P1 101.45(6)
C12 Mo1 P1 148.22(7)
C9 Mo1 P1 91.49(7)
C13 Mo1 P1 114.81(6)
C19 Mo1 P2 75.82(8)
C1 Mo1 P2 73.65(7)
C11 Mo1 P2 100.55(7)
C10 Mo1 P2 135.49(7)
C12 Mo1 P2 92.27(6)
C9 Mo1 P2 149.69(7)
C13 Mo1 P2 117.01(6)
P1 Mo1 P2 116.97(3)
C44 Mo2 C26 119.03(11)
C44 Mo2 C35 93.16(11)
C26 Mo2 C35 143.57(9)
C44 Mo2 C36 92.28(11)
C26 Mo2 C36 144.14(10)
C35 Mo2 C36 35.98(8)
C44 Mo2 C34 125.00(10)
C26 Mo2 C34 107.97(9)
C35 Mo2 C34 35.61(9)
C36 Mo2 C34 59.13(9)
C44 Mo2 C37 123.09(11)
C26 Mo2 C37 108.78(10)
C35 Mo2 C37 58.96(9)
C36 Mo2 C37 35.36(9)
C34 Mo2 C37 58.09(9)
C44 Mo2 C38 149.63(11)
C26 Mo2 C38 91.31(10)
C35 Mo2 C38 58.65(9)
C36 Mo2 C38 58.58(9)
C34 Mo2 C38 34.69(8)
C37 Mo2 C38 34.67(9)
C44 Mo2 P3 76.16(8)
C26 Mo2 P3 72.14(7)
C35 Mo2 P3 136.86(7)
C36 Mo2 P3 101.84(6)
C34 Mo2 P3 149.00(7)
C37 Mo2 P3 91.91(7)
C38 Mo2 P3 115.46(6)
C44 Mo2 P4 75.91(8)
C26 Mo2 P4 73.77(7)
C35 Mo2 P4 100.65(7)
C36 Mo2 P4 135.17(7)
C34 Mo2 P4 92.46(7)
C37 Mo2 P4 150.19(7)
C38 Mo2 P4 117.45(7)
P3 Mo2 P4 116.30(3)
C21 P1 C22 101.17(13)
C21 P1 C20 100.83(14)
C22 P1 C20 100.85(14)
C21 P1 Mo1 114.88(10)
C22 P1 Mo1 115.53(9)
C20 P1 Mo1 120.64(9)
C23 P2 C24 101.12(14)
C23 P2 C25 100.00(14)
C24 P2 C25 100.84(14)
C23 P2 Mo1 114.91(10)
C24 P2 Mo1 116.20(10)
C25 P2 Mo1 120.68(10)
C46 P3 C47 100.67(13)
C46 P3 C45 100.69(14)
C47 P3 C45 100.95(13)
C46 P3 Mo2 115.91(9)
C47 P3 Mo2 115.09(9)
C45 P3 Mo2 120.48(9)
C50 P4 C49 100.38(14)
C50 P4 C48 100.58(14)
C49 P4 C48 100.76(14)
C50 P4 Mo2 114.27(10)
C49 P4 Mo2 120.61(10)
C48 P4 Mo2 117.06(11)

loop_
_geom_bond_atom_site_label_1
_geom_bond_atom_site_label_2
_geom_bond_distance
C1 C2 1.217(3)
C1 Mo1 2.118(3)
C2 C3 1.442(4)
C3 C4 1.395(4)
C3 C8 1.398(4)
C4 C5 1.379(4)
C4 H4 0.9500
C5 C6 1.387(5)
C5 H5 0.9500
C6 C7 1.365(5)
C6 H6 0.9500
C7 C8 1.376(4)
C7 H7 0.9500
C8 H8 0.9500
C9 C10 1.419(4)
C9 C13 1.423(3)
C9 C14 1.506(4)
C9 Mo1 2.381(3)
C10 C11 1.438(3)
C10 C15 1.510(3)
C10 Mo1 2.313(3)
C11 C12 1.432(4)
C11 C16 1.492(3)
C11 Mo1 2.309(3)
C12 C13 1.419(4)
C12 C17 1.509(3)
C12 Mo1 2.368(2)
C13 C18 1.503(4)
C13 Mo1 2.412(3)
C14 H14A 0.9800
C14 H14B 0.9800
C14 H14C 0.9800
C15 H15A 0.9800
C15 H15B 0.9800
C15 H15C 0.9800
C16 H16A 0.9800
C16 H16B 0.9800
C16 H16C 0.9800
C17 H17A 0.9800
C17 H17B 0.9800
C17 H17C 0.9800
C18 H18A 0.9800
C18 H18B 0.9800
C18 H18C 0.9800
C19 O1 1.183(3)
C19 Mo1 1.909(3)
C20 P1 1.827(3)
C20 H20A 0.9800
C20 H20B 0.9800
C20 H20C 0.9800
C21 P1 1.815(3)
C21 H21A 0.9800
C21 H21B 0.9800
C21 H21C 0.9800
C22 P1 1.817(3)
C22 H22A 0.9800
C22 H22B 0.9800
C22 H22C 0.9800
C23 P2 1.820(3)
C23 H23A 0.9800
C23 H23B 0.9800
C23 H23C 0.9800
C24 P2 1.821(3)
C24 H24A 0.9800
C24 H24B 0.9800
C24 H24C 0.9800
C25 P2 1.823(3)
C25 H25A 0.9800
C25 H25B 0.9800
C25 H25C 0.9800
C26 C27 1.210(4)
C26 Mo2 2.133(3)
C27 C28 1.439(4)
C28 C33 1.394(4)
C28 C29 1.399(4)
C29 C30 1.366(4)
C29 H29 0.9500
C30 C31 1.390(4)
C30 H30 0.9500
C31 C32 1.379(4)
C31 H31 0.9500
C32 C33 1.382(4)
C32 H32 0.9500
C33 H33 0.9500
C34 C38 1.422(3)
C34 C35 1.428(4)
C34 C39 1.504(3)
C34 Mo2 2.365(2)
C35 C36 1.425(3)
C35 C40 1.503(3)
C35 Mo2 2.302(3)
C36 C37 1.426(4)
C36 C41 1.509(3)
C36 Mo2 2.310(3)
C37 C38 1.426(4)
C37 C42 1.495(4)
C37 Mo2 2.381(3)
C38 C43 1.506(3)
C38 Mo2 2.404(3)
C39 H39A 0.9800
C39 H39B 0.9800
C39 H39C 0.9800
C40 H40A 0.9800
C40 H40B 0.9800
C40 H40C 0.9800
C41 H41A 0.9800
C41 H41B 0.9800
C41 H41C 0.9800
C42 H42A 0.9800
C42 H42B 0.9800
C42 H42C 0.9800
C43 H43A 0.9800
C43 H43B 0.9800
C43 H43C 0.9800
C44 O2 1.186(3)
C44 Mo2 1.904(3)
C45 P3 1.821(3)
C45 H45A 0.9800
C45 H45B 0.9800
C45 H45C 0.9800
C46 P3 1.816(3)
C46 H46A 0.9800
C46 H46B 0.9800
C46 H46C 0.9800
C49 P4 1.818(3)
C49 H49A 0.9800
C49 H49B 0.9800
C49 H49C 0.9800
C50 P4 1.817(3)
C50 H50A 0.9800
C50 H50B 0.9800
C50 H50C 0.9800
C48 P4 1.827(3)
C48 H48A 0.9800
C48 H48B 0.9800
C48 H48C 0.9800
C47 P3 1.818(3)
C47 H47A 0.9800
C47 H47B 0.9800
C47 H47C 0.9800
Mo1 P1 2.4347(7)
Mo1 P2 2.4413(8)
Mo2 P3 2.4324(7)
Mo2 P4 2.4356(8)

loop_
_geom_torsion_atom_site_label_1
_geom_torsion_atom_site_label_2
_geom_torsion_atom_site_label_3
_geom_torsion_atom_site_label_4
_geom_torsion
Mo1 C1 C2 C3 66(7)
C1 C2 C3 C4 -102(3)
C1 C2 C3 C8 78(4)
C8 C3 C4 C5 -1.9(4)
C2 C3 C4 C5 177.7(2)
C3 C4 C5 C6 1.5(4)
C4 C5 C6 C7 0.2(4)
C5 C6 C7 C8 -1.3(5)
C6 C7 C8 C3 0.8(4)
C4 C3 C8 C7 0.8(4)
C2 C3 C8 C7 -178.8(2)
C13 C9 C10 C11 -0.6(3)
C14 C9 C10 C11 168.8(3)
Mo1 C9 C10 C11 -64.76(18)
C13 C9 C10 C15 -172.4(2)
C14 C9 C10 C15 -3.0(5)
Mo1 C9 C10 C15 123.4(3)
C13 C9 C10 Mo1 64.19(19)
C14 C9 C10 Mo1 -126.4(3)
C9 C10 C11 C12 0.3(3)
C15 C10 C11 C12 172.4(2)
Mo1 C10 C11 C12 -66.66(18)
C9 C10 C11 C16 -169.0(2)
C15 C10 C11 C16 3.1(4)
Mo1 C10 C11 C16 124.0(3)
C9 C10 C11 Mo1 66.96(19)
C15 C10 C11 Mo1 -120.9(2)
C10 C11 C12 C13 0.1(3)
C16 C11 C12 C13 169.2(2)
Mo1 C11 C12 C13 -64.95(18)
C10 C11 C12 C17 -171.8(2)
C16 C11 C12 C17 -2.7(4)
Mo1 C11 C12 C17 123.2(3)
C10 C11 C12 Mo1 65.02(18)
C16 C11 C12 Mo1 -125.9(3)
C11 C12 C13 C9 -0.4(3)
C17 C12 C13 C9 171.4(2)
Mo1 C12 C13 C9 -62.48(19)
C11 C12 C13 C18 -178.7(2)
C17 C12 C13 C18 -6.9(4)
Mo1 C12 C13 C18 119.2(3)
C11 C12 C13 Mo1 62.06(18)
C17 C12 C13 Mo1 -126.1(3)
C10 C9 C13 C12 0.6(3)
C14 C9 C13 C12 -168.9(3)
Mo1 C9 C13 C12 62.18(18)
C10 C9 C13 C18 178.9(2)
C14 C9 C13 C18 9.4(4)
Mo1 C9 C13 C18 -119.5(3)
C10 C9 C13 Mo1 -61.6(2)
C14 C9 C13 Mo1 128.9(3)
Mo2 C26 C27 C28 40(7)
C26 C27 C28 C33 72(3)
C26 C27 C28 C29 -106(3)
C33 C28 C29 C30 -0.6(4)
C27 C28 C29 C30 177.3(2)
C28 C29 C30 C31 0.2(4)
C29 C30 C31 C32 -0.2(4)
C30 C31 C32 C33 0.6(5)
C31 C32 C33 C28 -1.0(5)
C29 C28 C33 C32 1.0(4)
C27 C28 C33 C32 -176.9(3)
C38 C34 C35 C36 0.4(3)
C39 C34 C35 C36 -171.3(2)
Mo2 C34 C35 C36 65.17(18)
C38 C34 C35 C40 170.5(2)
C39 C34 C35 C40 -1.3(4)
Mo2 C34 C35 C40 -124.8(3)
C38 C34 C35 Mo2 -64.77(18)
C39 C34 C35 Mo2 123.5(3)
C34 C35 C36 C37 0.2(3)
C40 C35 C36 C37 -169.9(2)
Mo2 C35 C36 C37 66.84(19)
C34 C35 C36 C41 172.5(2)
C40 C35 C36 C41 2.5(4)
Mo2 C35 C36 C41 -120.8(3)
C34 C35 C36 Mo2 -66.68(18)
C40 C35 C36 Mo2 123.2(3)
C35 C36 C37 C38 -0.7(3)
C41 C36 C37 C38 -172.8(2)
Mo2 C36 C37 C38 63.96(19)
C35 C36 C37 C42 169.3(3)
C41 C36 C37 C42 -2.9(5)
Mo2 C36 C37 C42 -126.1(3)
C35 C36 C37 Mo2 -64.62(18)
C41 C36 C37 Mo2 123.2(3)
C35 C34 C38 C37 -0.8(3)
C39 C34 C38 C37 170.9(2)
Mo2 C34 C38 C37 -62.75(19)
C35 C34 C38 C43 -178.7(2)
C39 C34 C38 C43 -7.0(4)
Mo2 C34 C38 C43 119.3(3)
C35 C34 C38 Mo2 61.93(18)
C39 C34 C38 Mo2 -126.4(3)
C36 C37 C38 C34 0.9(3)
C42 C37 C38 C34 -169.2(3)
Mo2 C37 C38 C34 62.34(18)
C36 C37 C38 C43 178.9(2)
C42 C37 C38 C43 8.7(4)
Mo2 C37 C38 C43 -119.7(3)
C36 C37 C38 Mo2 -61.43(19)
C42 C37 C38 Mo2 128.4(3)
O1 C19 Mo1 C1 169(4)
O1 C19 Mo1 C11 -29(4)
O1 C19 Mo1 C10 7(4)
O1 C19 Mo1 C12 -46(4)
O1 C19 Mo1 C9 26(4)
O1 C19 Mo1 C13 -8(5)
O1 C19 Mo1 P1 108(4)
O1 C19 Mo1 P2 -129(4)
C2 C1 Mo1 C19 -106(4)
C2 C1 Mo1 C11 105(4)
C2 C1 Mo1 C10 42(4)
C2 C1 Mo1 C12 104(4)
C2 C1 Mo1 C9 43(4)
C2 C1 Mo1 C13 73(4)
C2 C1 Mo1 P1 -43(4)
C2 C1 Mo1 P2 -169(4)
C12 C11 Mo1 C19 -155.41(16)
C10 C11 Mo1 C19 90.09(16)
C16 C11 Mo1 C19 -30.7(2)
C12 C11 Mo1 C1 -2.2(2)
C10 C11 Mo1 C1 -116.74(18)
C16 C11 Mo1 C1 122.4(2)
C12 C11 Mo1 C10 114.5(2)
C16 C11 Mo1 C10 -120.8(3)
C10 C11 Mo1 C12 -114.5(2)
C16 C11 Mo1 C12 124.7(3)
C12 C11 Mo1 C9 76.93(16)
C10 C11 Mo1 C9 -37.57(15)
C16 C11 Mo1 C9 -158.4(3)
C12 C11 Mo1 C13 36.30(15)
C10 C11 Mo1 C13 -78.19(16)
C16 C11 Mo1 C13 161.0(3)
C12 C11 Mo1 P1 130.21(13)
C10 C11 Mo1 P1 15.7(2)
C16 C11 Mo1 P1 -105.1(2)
C12 C11 Mo1 P2 -79.00(15)
C10 C11 Mo1 P2 166.50(14)
C16 C11 Mo1 P2 45.7(2)
C9 C10 Mo1 C19 152.46(16)
C11 C10 Mo1 C19 -92.66(16)
C15 C10 Mo1 C19 27.0(2)
C9 C10 Mo1 C1 0.7(2)
C11 C10 Mo1 C1 115.62(18)
C15 C10 Mo1 C1 -124.8(2)
C9 C10 Mo1 C11 -114.9(2)
C15 C10 Mo1 C11 119.6(3)
C9 C10 Mo1 C12 -76.77(16)
C11 C10 Mo1 C12 38.11(15)
C15 C10 Mo1 C12 157.7(3)
C11 C10 Mo1 C9 114.9(2)
C15 C10 Mo1 C9 -125.5(3)
C9 C10 Mo1 C13 -36.19(14)
C11 C10 Mo1 C13 78.69(16)
C15 C10 Mo1 C13 -161.7(3)
C9 C10 Mo1 P1 76.01(14)
C11 C10 Mo1 P1 -169.11(14)
C15 C10 Mo1 P1 -49.5(2)
C9 C10 Mo1 P2 -133.98(13)
C11 C10 Mo1 P2 -19.10(19)
C15 C10 Mo1 P2 100.5(2)
C13 C12 Mo1 C19 147.87(17)
C11 C12 Mo1 C19 31.0(2)
C17 C12 Mo1 C19 -88.6(3)
C13 C12 Mo1 C1 -64.55(17)
C11 C12 Mo1 C1 178.59(15)
C17 C12 Mo1 C1 58.9(3)
C13 C12 Mo1 C11 116.9(2)
C17 C12 Mo1 C11 -119.7(3)
C13 C12 Mo1 C10 78.05(17)
C11 C12 Mo1 C10 -38.82(15)
C17 C12 Mo1 C10 -158.5(3)
C13 C12 Mo1 C9 36.59(15)
C11 C12 Mo1 C9 -80.27(17)
C17 C12 Mo1 C9 160.1(3)
C11 C12 Mo1 C13 -116.9(2)
C17 C12 Mo1 C13 123.5(3)
C13 C12 Mo1 P1 19.7(2)
C11 C12 Mo1 P1 -97.15(18)
C17 C12 Mo1 P1 143.19(18)
C13 C12 Mo1 P2 -138.10(15)
C11 C12 Mo1 P2 105.03(15)
C17 C12 Mo1 P2 -14.6(2)
C10 C9 Mo1 C19 -33.94(19)
C13 C9 Mo1 C19 -151.36(16)
C14 C9 Mo1 C19 86.5(3)
C10 C9 Mo1 C1 -179.54(14)
C13 C9 Mo1 C1 63.04(17)
C14 C9 Mo1 C1 -59.1(3)
C10 C9 Mo1 C11 38.79(14)
C13 C9 Mo1 C11 -78.64(16)
C14 C9 Mo1 C11 159.3(3)
C13 C9 Mo1 C10 -117.4(2)
C14 C9 Mo1 C10 120.5(3)
C10 C9 Mo1 C12 80.86(16)
C13 C9 Mo1 C12 -36.57(15)
C14 C9 Mo1 C12 -158.7(3)
C10 C9 Mo1 C13 117.4(2)
C14 C9 Mo1 C13 -122.1(3)
C10 C9 Mo1 P1 -107.94(14)
C13 C9 Mo1 P1 134.63(15)
C14 C9 Mo1 P1 12.5(3)
C10 C9 Mo1 P2 91.41(19)
C13 C9 Mo1 P2 -26.0(2)
C14 C9 Mo1 P2 -148.12(19)
C12 C13 Mo1 C19 -62.2(3)
C9 C13 Mo1 C19 54.9(3)
C18 C13 Mo1 C19 175.9(2)
C12 C13 Mo1 C1 120.61(17)
C9 C13 Mo1 C1 -122.28(16)
C18 C13 Mo1 C1 -1.3(2)
C12 C13 Mo1 C11 -37.48(15)
C9 C13 Mo1 C11 79.64(17)
C18 C13 Mo1 C11 -159.4(2)
C12 C13 Mo1 C10 -80.27(17)
C9 C13 Mo1 C10 36.84(15)
C18 C13 Mo1 C10 157.8(2)
C9 C13 Mo1 C12 117.1(2)
C18 C13 Mo1 C12 -121.9(3)
C12 C13 Mo1 C9 -117.1(2)
C18 C13 Mo1 C9 120.9(3)
C12 C13 Mo1 P1 -168.71(14)
C9 C13 Mo1 P1 -51.60(16)
C18 C13 Mo1 P1 69.3(2)
C12 C13 Mo1 P2 48.50(17)
C9 C13 Mo1 P2 165.62(13)
C18 C13 Mo1 P2 -73.4(2)
O2 C44 Mo2 C26 164(4)
O2 C44 Mo2 C35 -34(4)
O2 C44 Mo2 C36 2(4)
O2 C44 Mo2 C34 -51(4)
O2 C44 Mo2 C37 21(4)
O2 C44 Mo2 C38 -13(4)
O2 C44 Mo2 P3 104(4)
O2 C44 Mo2 P4 -134(4)
C27 C26 Mo2 C44 -76(5)
C27 C26 Mo2 C35 135(5)
C27 C26 Mo2 C36 72(5)
C27 C26 Mo2 C34 134(5)
C27 C26 Mo2 C37 72(5)
C27 C26 Mo2 C38 103(5)
C27 C26 Mo2 P3 -14(5)
C27 C26 Mo2 P4 -139(5)
C36 C35 Mo2 C44 89.53(16)
C34 C35 Mo2 C44 -155.43(16)
C40 C35 Mo2 C44 -32.0(2)
C36 C35 Mo2 C26 -117.19(19)
C34 C35 Mo2 C26 -2.1(2)
C40 C35 Mo2 C26 121.3(2)
C34 C35 Mo2 C36 115.0(2)
C40 C35 Mo2 C36 -121.5(3)
C36 C35 Mo2 C34 -115.0(2)
C40 C35 Mo2 C34 123.5(3)
C36 C35 Mo2 C37 -37.70(15)
C34 C35 Mo2 C37 77.34(16)
C40 C35 Mo2 C37 -159.2(3)
C36 C35 Mo2 C38 -78.47(16)
C34 C35 Mo2 C38 36.57(14)
C40 C35 Mo2 C38 160.0(3)
C36 C35 Mo2 P3 16.5(2)
C34 C35 Mo2 P3 131.52(13)
C40 C35 Mo2 P3 -105.0(2)
C36 C35 Mo2 P4 165.77(14)
C34 C35 Mo2 P4 -79.19(14)
C40 C35 Mo2 P4 44.3(2)
C35 C36 Mo2 C44 -92.24(16)
C37 C36 Mo2 C44 152.64(16)
C41 C36 Mo2 C44 27.7(2)
C35 C36 Mo2 C26 115.60(18)
C37 C36 Mo2 C26 0.5(2)
C41 C36 Mo2 C26 -124.5(2)
C37 C36 Mo2 C35 -115.1(2)
C41 C36 Mo2 C35 119.9(3)
C35 C36 Mo2 C34 37.92(14)
C37 C36 Mo2 C34 -77.20(16)
C41 C36 Mo2 C34 157.9(3)
C35 C36 Mo2 C37 115.1(2)
C41 C36 Mo2 C37 -124.9(3)
C35 C36 Mo2 C38 78.68(16)
C37 C36 Mo2 C38 -36.44(14)
C41 C36 Mo2 C38 -161.4(3)
C35 C36 Mo2 P3 -168.57(14)
C37 C36 Mo2 P3 76.31(14)
C41 C36 Mo2 P3 -48.6(2)
C35 C36 Mo2 P4 -20.04(19)
C37 C36 Mo2 P4 -135.16(13)
C41 C36 Mo2 P4 99.9(2)
C38 C34 Mo2 C44 147.04(17)
C35 C34 Mo2 C44 30.4(2)
C39 C34 Mo2 C44 -89.4(3)
C38 C34 Mo2 C26 -64.75(17)
C35 C34 Mo2 C26 178.66(15)
C39 C34 Mo2 C26 58.8(3)
C38 C34 Mo2 C35 116.6(2)
C39 C34 Mo2 C35 -119.8(3)
C38 C34 Mo2 C36 78.26(17)
C35 C34 Mo2 C36 -38.33(14)
C39 C34 Mo2 C36 -158.1(3)
C38 C34 Mo2 C37 36.60(15)
C35 C34 Mo2 C37 -79.99(16)
C39 C34 Mo2 C37 160.2(3)
C35 C34 Mo2 C38 -116.6(2)
C39 C34 Mo2 C38 123.6(3)
C38 C34 Mo2 P3 20.3(2)
C35 C34 Mo2 P3 -96.28(18)
C39 C34 Mo2 P3 143.90(18)
C38 C34 Mo2 P4 -138.48(15)
C35 C34 Mo2 P4 104.93(14)
C39 C34 Mo2 P4 -14.9(2)
C38 C37 Mo2 C44 -150.23(16)
C36 C37 Mo2 C44 -33.24(19)
C42 C37 Mo2 C44 87.7(3)
C38 C37 Mo2 C26 63.30(17)
C36 C37 Mo2 C26 -179.70(14)
C42 C37 Mo2 C26 -58.7(3)
C38 C37 Mo2 C35 -78.62(17)
C36 C37 Mo2 C35 38.38(14)
C42 C37 Mo2 C35 159.3(3)
C38 C37 Mo2 C36 -117.0(2)
C42 C37 Mo2 C36 121.0(3)
C38 C37 Mo2 C34 -36.62(15)
C36 C37 Mo2 C34 80.38(16)
C42 C37 Mo2 C34 -158.6(3)
C36 C37 Mo2 C38 117.0(2)
C42 C37 Mo2 C38 -122.0(3)
C38 C37 Mo2 P3 135.07(15)
C36 C37 Mo2 P3 -107.93(14)
C42 C37 Mo2 P3 13.0(2)
C38 C37 Mo2 P4 -26.7(2)
C36 C37 Mo2 P4 90.32(19)
C42 C37 Mo2 P4 -148.71(19)
C34 C38 Mo2 C44 -61.8(3)
C37 C38 Mo2 C44 55.3(3)
C43 C38 Mo2 C44 176.1(2)
C34 C38 Mo2 C26 120.62(16)
C37 C38 Mo2 C26 -122.22(17)
C43 C38 Mo2 C26 -1.5(2)
C34 C38 Mo2 C35 -37.56(15)
C37 C38 Mo2 C35 79.59(17)
C43 C38 Mo2 C35 -159.7(2)
C34 C38 Mo2 C36 -79.98(17)
C37 C38 Mo2 C36 37.17(15)
C43 C38 Mo2 C36 157.9(2)
C37 C38 Mo2 C34 117.2(2)
C43 C38 Mo2 C34 -122.1(3)
C34 C38 Mo2 C37 -117.2(2)
C43 C38 Mo2 C37 120.7(3)
C34 C38 Mo2 P3 -168.58(13)
C37 C38 Mo2 P3 -51.42(17)
C43 C38 Mo2 P3 69.3(2)
C34 C38 Mo2 P4 48.27(17)
C37 C38 Mo2 P4 165.43(14)
C43 C38 Mo2 P4 -73.9(2)
C19 Mo1 P1 C21 61.89(14)
C1 Mo1 P1 C21 -64.12(13)
C11 Mo1 P1 C21 143.54(14)
C10 Mo1 P1 C21 152.95(13)
C12 Mo1 P1 C21 -158.85(16)
C9 Mo1 P1 C21 -173.08(13)
C13 Mo1 P1 C21 -146.69(13)
P2 Mo1 P1 C21 -3.89(12)
C19 Mo1 P1 C22 -55.39(15)
C1 Mo1 P1 C22 178.61(14)
C11 Mo1 P1 C22 26.27(16)
C10 Mo1 P1 C22 35.67(14)
C12 Mo1 P1 C22 83.88(18)
C9 Mo1 P1 C22 69.65(14)
C13 Mo1 P1 C22 96.03(14)
P2 Mo1 P1 C22 -121.17(12)
C19 Mo1 P1 C20 -177.08(14)
C1 Mo1 P1 C20 56.91(13)
C11 Mo1 P1 C20 -95.43(15)
C10 Mo1 P1 C20 -86.02(13)
C12 Mo1 P1 C20 -37.82(18)
C9 Mo1 P1 C20 -52.05(13)
C13 Mo1 P1 C20 -25.66(13)
P2 Mo1 P1 C20 117.14(11)
C19 Mo1 P2 C23 -56.35(14)
C1 Mo1 P2 C23 68.91(13)
C11 Mo1 P2 C23 -148.49(13)
C10 Mo1 P2 C23 -137.13(14)
C12 Mo1 P2 C23 176.62(13)
C9 Mo1 P2 C23 167.69(17)
C13 Mo1 P2 C23 151.49(13)
P1 Mo1 P2 C23 9.51(12)
C19 Mo1 P2 C24 61.39(14)
C1 Mo1 P2 C24 -173.34(13)
C11 Mo1 P2 C24 -30.74(13)
C10 Mo1 P2 C24 -19.39(14)
C12 Mo1 P2 C24 -65.63(13)
C9 Mo1 P2 C24 -74.56(18)
C13 Mo1 P2 C24 -90.77(13)
P1 Mo1 P2 C24 127.26(11)
C19 Mo1 P2 C25 -176.23(14)
C1 Mo1 P2 C25 -50.96(13)
C11 Mo1 P2 C25 91.64(13)
C10 Mo1 P2 C25 102.99(15)
C12 Mo1 P2 C25 56.74(13)
C9 Mo1 P2 C25 47.82(19)
C13 Mo1 P2 C25 31.61(14)
P1 Mo1 P2 C25 -110.36(11)
C44 Mo2 P3 C46 -54.46(14)
C26 Mo2 P3 C46 178.34(14)
C35 Mo2 P3 C46 25.17(16)
C36 Mo2 P3 C46 34.97(13)
C34 Mo2 P3 C46 82.99(17)
C37 Mo2 P3 C46 69.21(13)
C38 Mo2 P3 C46 95.63(14)
P4 Mo2 P3 C46 -120.79(11)
C44 Mo2 P3 C47 62.59(14)
C26 Mo2 P3 C47 -64.61(13)
C35 Mo2 P3 C47 142.22(14)
C36 Mo2 P3 C47 152.03(13)
C34 Mo2 P3 C47 -159.96(16)
C37 Mo2 P3 C47 -173.74(13)
C38 Mo2 P3 C47 -147.32(13)
P4 Mo2 P3 C47 -3.74(11)
C44 Mo2 P3 C45 -176.15(15)
C26 Mo2 P3 C45 56.65(14)
C35 Mo2 P3 C45 -96.52(15)
C36 Mo2 P3 C45 -86.72(13)
C34 Mo2 P3 C45 -38.70(18)
C37 Mo2 P3 C45 -52.48(13)
C38 Mo2 P3 C45 -26.06(14)
P4 Mo2 P3 C45 117.52(12)
C44 Mo2 P4 C50 -59.43(14)
C26 Mo2 P4 C50 67.03(13)
C35 Mo2 P4 C50 -150.04(13)
C36 Mo2 P4 C50 -138.22(15)
C34 Mo2 P4 C50 175.04(13)
C37 Mo2 P4 C50 166.61(17)
C38 Mo2 P4 C50 149.88(13)
P3 Mo2 P4 C50 7.04(12)
C44 Mo2 P4 C49 -179.20(14)
C26 Mo2 P4 C49 -52.74(13)
C35 Mo2 P4 C49 90.19(13)
C36 Mo2 P4 C49 102.01(15)
C34 Mo2 P4 C49 55.27(13)
C37 Mo2 P4 C49 46.84(19)
C38 Mo2 P4 C49 30.11(14)
P3 Mo2 P4 C49 -112.73(12)
C44 Mo2 P4 C48 57.72(14)
C26 Mo2 P4 C48 -175.82(14)
C35 Mo2 P4 C48 -32.88(14)
C36 Mo2 P4 C48 -21.06(15)
C34 Mo2 P4 C48 -67.80(14)
C37 Mo2 P4 C48 -76.23(19)
C38 Mo2 P4 C48 -92.96(14)
P3 Mo2 P4 C48 124.19(12)
